data_4028462
loop_
_publ_author_name
'Wan Teng Teo'
'Weidong Rao'
'Ming Joo Koh'
'Philip Wai Hong Chan'

_publ_section_title
;
 Gold-Catalyzed Domino Aminocyclization/1,3-Sulfonyl Migration of
 N-Substituted N-Sulfonyl-aminobut-3-yn-2-ols to 1-Substituted
 3-Sulfonyl-1H-pyrroles
;
_journal_name_full 'Journal of Organic Chemistry'
_journal_page_first 7508
_journal_page_last 7517
_journal_paper_doi 10.1021/jo401083m
_journal_volume 78
_journal_year 2013
_chemical_formula_moiety 'C33 H29 N O2 S, 0.25(C H2 Cl2)'
_chemical_formula_sum 'C33.25 H29.5 Cl0.5 N O2 S'
_chemical_formula_weight 524.86
_chemical_name_systematic
; 
 ? 
;
_space_group_IT_number 2
_symmetry_cell_setting triclinic
_symmetry_space_group_name_Hall '-P 1'
_symmetry_space_group_name_H-M 'P -1'
_atom_sites_solution_hydrogens geom
_atom_sites_solution_primary direct
_atom_sites_solution_secondary difmap
_audit_creation_method SHELXL-97
_cell_angle_alpha 102.154(3)
_cell_angle_beta 90.787(4)
_cell_angle_gamma 103.190(4)
_cell_formula_units_Z 4
_cell_length_a 9.8047(11)
_cell_length_b 15.1178(19)
_cell_length_c 19.350(3)
_cell_measurement_reflns_used 2154
_cell_measurement_temperature 103(2)
_cell_measurement_theta_max 21.96
_cell_measurement_theta_min 2.59
_cell_volume 2724.1(6)
_computing_cell_refinement 'Bruker SAINT'
_computing_data_collection 'Bruker APEX2'
_computing_data_reduction 'Bruker SAINT'
_computing_molecular_graphics 'Bruker SHELXTL'
_computing_publication_material 'Bruker SHELXTL'
_computing_structure_refinement 'SHELXL-97 (Sheldrick, 2008)'
_computing_structure_solution 'SHELXS-97 (Sheldrick, 2008)'
_diffrn_ambient_temperature 103(2)
_diffrn_measured_fraction_theta_full 0.976
_diffrn_measured_fraction_theta_max 0.976
_diffrn_measurement_device_type 'Bruker APEX-II CCD'
_diffrn_measurement_method '\f and \w scans'
_diffrn_radiation_monochromator graphite
_diffrn_radiation_source 'fine-focus sealed tube'
_diffrn_radiation_type MoK\a
_diffrn_radiation_wavelength 0.71073
_diffrn_reflns_av_R_equivalents 0.0927
_diffrn_reflns_av_sigmaI/netI 0.1190
_diffrn_reflns_limit_h_max 12
_diffrn_reflns_limit_h_min -9
_diffrn_reflns_limit_k_max 18
_diffrn_reflns_limit_k_min -18
_diffrn_reflns_limit_l_max 23
_diffrn_reflns_limit_l_min -23
_diffrn_reflns_number 35445
_diffrn_reflns_theta_full 26.24
_diffrn_reflns_theta_max 26.24
_diffrn_reflns_theta_min 1.42
_exptl_absorpt_coefficient_mu 0.199
_exptl_absorpt_correction_T_max 0.9881
_exptl_absorpt_correction_T_min 0.9613
_exptl_absorpt_correction_type multi-scan
_exptl_absorpt_process_details sadabs
_exptl_crystal_colour colourless
_exptl_crystal_density_diffrn 1.280
_exptl_crystal_description block
_exptl_crystal_F_000 1106
_exptl_crystal_size_max 0.20
_exptl_crystal_size_mid 0.10
_exptl_crystal_size_min 0.06
_refine_diff_density_max 0.840
_refine_diff_density_min -0.627
_refine_diff_density_rms 0.121
_refine_ls_extinction_method none
_refine_ls_goodness_of_fit_ref 0.987
_refine_ls_hydrogen_treatment constr
_refine_ls_matrix_type full
_refine_ls_number_parameters 718
_refine_ls_number_reflns 10715
_refine_ls_number_restraints 90
_refine_ls_restrained_S_all 1.003
_refine_ls_R_factor_all 0.1211
_refine_ls_R_factor_gt 0.0646
_refine_ls_shift/su_max 0.003
_refine_ls_shift/su_mean 0.000
_refine_ls_structure_factor_coef Fsqd
_refine_ls_weighting_details 'calc w=1/[\s^2^(Fo^2^)+(0.1164P)^2^+0.0000P] where P=(Fo^2^+2Fc^2^)/3'
_refine_ls_weighting_scheme calc
_refine_ls_wR_factor_gt 0.1601
_refine_ls_wR_factor_ref 0.2165
_reflns_number_gt 6371
_reflns_number_total 10715
_reflns_threshold_expression >2sigma(I)
_cod_data_source_file jo401083m_si_004.cif
_cod_data_source_block chan205
_cod_original_cell_volume 2724.2(6)
_cod_original_formula_sum 'C33.25 H29.50 Cl0.50 N O2 S'
_cod_database_code 4028462

loop_
_symmetry_equiv_pos_as_xyz
'x, y, z'
'-x, -y, -z'

loop_
_atom_site_label
_atom_site_type_symbol
_atom_site_fract_x
_atom_site_fract_y
_atom_site_fract_z
_atom_site_U_iso_or_equiv
_atom_site_adp_type
_atom_site_occupancy
_atom_site_symmetry_multiplicity
_atom_site_calc_flag
_atom_site_refinement_flags
_atom_site_disorder_assembly
_atom_site_disorder_group
C1 C 0.7558(4) 0.5921(3) 0.1854(2) 0.0285(10) Uani 1 1 d . . .
H1A H 0.7985 0.6424 0.2233 0.034 Uiso 1 1 calc R . .
H1B H 0.8098 0.5710 0.1478 0.034 Uiso 1 1 calc R . .
C2 C 0.6219(4) 0.5516(3) 0.1852(2) 0.0221(9) Uani 1 1 d . . .
H2 H 0.5836 0.5015 0.1463 0.026 Uiso 1 1 calc R . .
C3 C 0.5250(4) 0.5774(3) 0.24063(19) 0.0206(9) Uani 1 1 d . . .
H3A H 0.4412 0.5881 0.2176 0.025 Uiso 1 1 calc R . .
H3B H 0.4932 0.5248 0.2641 0.025 Uiso 1 1 calc R . .
C4 C 0.6068(4) 0.7507(3) 0.28433(19) 0.0180(8) Uani 1 1 d . . .
C5 C 0.6949(3) 0.8112(2) 0.33826(19) 0.0148(8) Uani 1 1 d . . .
C6 C 0.7324(3) 0.7545(2) 0.38366(19) 0.0160(8) Uani 1 1 d . . .
C7 C 0.6666(4) 0.6617(2) 0.35446(19) 0.0173(8) Uani 1 1 d . . .
C8 C 0.5323(4) 0.7709(3) 0.22341(19) 0.0179(8) Uani 1 1 d . . .
H8A H 0.5396 0.7241 0.1802 0.021 Uiso 1 1 calc R . .
H8B H 0.5820 0.8326 0.2160 0.021 Uiso 1 1 calc R . .
C9 C 0.3789(4) 0.7707(2) 0.23115(19) 0.0162(8) Uani 1 1 d . . .
C10 C 0.3055(4) 0.7910(3) 0.1764(2) 0.0221(9) Uani 1 1 d . . .
H10 H 0.3524 0.8039 0.1357 0.027 Uiso 1 1 calc R . .
C11 C 0.1645(4) 0.7926(3) 0.1808(2) 0.0248(9) Uani 1 1 d . . .
H11 H 0.1158 0.8063 0.1430 0.030 Uiso 1 1 calc R . .
C12 C 0.0950(4) 0.7744(3) 0.2397(2) 0.0238(9) Uani 1 1 d . . .
H12 H -0.0010 0.7762 0.2429 0.029 Uiso 1 1 calc R . .
C13 C 0.1666(4) 0.7537(3) 0.2940(2) 0.0233(9) Uani 1 1 d . . .
H13 H 0.1191 0.7402 0.3344 0.028 Uiso 1 1 calc R . .
C14 C 0.3081(4) 0.7524(3) 0.2899(2) 0.0222(9) Uani 1 1 d . . .
H14 H 0.3564 0.7389 0.3278 0.027 Uiso 1 1 calc R . .
C15 C 0.7399(4) 0.9126(2) 0.34419(19) 0.0171(8) Uani 1 1 d . . .
C16 C 0.6403(4) 0.9646(3) 0.3406(2) 0.0204(9) Uani 1 1 d . . .
H16 H 0.5433 0.9354 0.3390 0.024 Uiso 1 1 calc R . .
C17 C 0.6813(4) 1.0583(3) 0.3394(2) 0.0241(9) Uani 1 1 d . . .
H17 H 0.6120 1.0922 0.3359 0.029 Uiso 1 1 calc R . .
C18 C 0.8214(4) 1.1027(3) 0.3433(2) 0.0255(9) Uani 1 1 d . . .
H18 H 0.8488 1.1671 0.3433 0.031 Uiso 1 1 calc R . .
C19 C 0.9217(4) 1.0523(3) 0.3472(2) 0.0230(9) Uani 1 1 d . . .
H19 H 1.0185 1.0824 0.3498 0.028 Uiso 1 1 calc R . .
C20 C 0.8817(4) 0.9581(3) 0.34735(19) 0.0193(8) Uani 1 1 d . . .
H20 H 0.9516 0.9242 0.3496 0.023 Uiso 1 1 calc R . .
C21 C 0.9910(4) 0.8001(2) 0.46996(18) 0.0153(8) Uani 1 1 d . . .
C22 C 1.0404(4) 0.7218(3) 0.47423(19) 0.0189(8) Uani 1 1 d . . .
H22 H 0.9766 0.6639 0.4735 0.023 Uiso 1 1 calc R . .
C23 C 1.1835(4) 0.7297(3) 0.47954(19) 0.0203(8) Uani 1 1 d . . .
H23 H 1.2173 0.6764 0.4824 0.024 Uiso 1 1 calc R . .
C24 C 1.2791(4) 0.8133(3) 0.48079(19) 0.0208(9) Uani 1 1 d . . .
C25 C 1.4354(4) 0.8206(3) 0.4874(2) 0.0318(10) Uani 1 1 d . . .
H25A H 1.4691 0.8415 0.5375 0.048 Uiso 1 1 calc R . .
H25B H 1.4841 0.8656 0.4609 0.048 Uiso 1 1 calc R . .
H25C H 1.4544 0.7596 0.4683 0.048 Uiso 1 1 calc R . .
C26 C 1.2275(4) 0.8902(3) 0.47600(19) 0.0230(9) Uani 1 1 d . . .
H26 H 1.2915 0.9479 0.4762 0.028 Uiso 1 1 calc R . .
C27 C 1.0845(4) 0.8843(3) 0.47099(18) 0.0179(8) Uani 1 1 d . . .
H27 H 1.0508 0.9377 0.4683 0.021 Uiso 1 1 calc R . .
C28 C 0.6659(4) 0.5729(2) 0.37544(19) 0.0184(8) Uani 1 1 d . . .
C29 C 0.7795(4) 0.5326(3) 0.3646(2) 0.0236(9) Uani 1 1 d . . .
H29 H 0.8625 0.5650 0.3477 0.028 Uiso 1 1 calc R . .
C30 C 0.7730(4) 0.4453(3) 0.3782(2) 0.0294(10) Uani 1 1 d . . .
H30 H 0.8515 0.4183 0.3706 0.035 Uiso 1 1 calc R . .
C31 C 0.6528(4) 0.3976(3) 0.4028(2) 0.0289(10) Uani 1 1 d . . .
H31 H 0.6480 0.3373 0.4113 0.035 Uiso 1 1 calc R . .
C32 C 0.5387(4) 0.4379(3) 0.4152(2) 0.0266(9) Uani 1 1 d . . .
H32 H 0.4563 0.4054 0.4325 0.032 Uiso 1 1 calc R . .
C33 C 0.5453(4) 0.5253(3) 0.4023(2) 0.0238(9) Uani 1 1 d . . .
H33 H 0.4680 0.5532 0.4117 0.029 Uiso 1 1 calc R . .
C34 C 1.2858(5) 0.7896(4) 0.7926(3) 0.0586(17) Uani 1 1 d . . .
H34A H 1.2078 0.8117 0.8115 0.070 Uiso 1 1 calc R . .
H34B H 1.3568 0.8290 0.7726 0.070 Uiso 1 1 calc R . .
C35 C 1.2954(4) 0.7052(4) 0.7940(2) 0.0438(13) Uani 1 1 d . . .
H35 H 1.3752 0.6861 0.7745 0.053 Uiso 1 1 calc R . .
C36 C 1.1927(4) 0.6365(3) 0.8234(2) 0.0281(10) Uani 1 1 d . . .
H36A H 1.1527 0.5820 0.7847 0.034 Uiso 1 1 calc R . .
H36B H 1.2431 0.6147 0.8588 0.034 Uiso 1 1 calc R . .
C37 C 1.0862(4) 0.7244(2) 0.92577(19) 0.0189(8) Uani 1 1 d . . .
C38 C 0.9605(4) 0.7477(2) 0.93909(19) 0.0180(8) Uani 1 1 d . . .
C39 C 0.8715(4) 0.7076(2) 0.87460(19) 0.0177(8) Uani 1 1 d . . .
C40 C 0.9475(4) 0.6624(2) 0.82520(19) 0.0176(8) Uani 1 1 d . . .
C41 C 1.2176(4) 0.7465(3) 0.9732(2) 0.0218(9) Uani 1 1 d . . .
H41A H 1.2141 0.7994 1.0126 0.026 Uiso 1 1 calc R . .
H41B H 1.2989 0.7672 0.9458 0.026 Uiso 1 1 calc R . .
C42 C 1.2432(4) 0.6666(3) 1.00460(19) 0.0203(8) Uani 1 1 d . . .
C43 C 1.1354(4) 0.6098(3) 1.0327(2) 0.0284(10) Uani 1 1 d . . .
H43 H 1.0424 0.6179 1.0295 0.034 Uiso 1 1 calc R . .
C44 C 1.1634(4) 0.5414(3) 1.0652(2) 0.0357(11) Uani 1 1 d . . .
H44 H 1.0893 0.5030 1.0841 0.043 Uiso 1 1 calc R . .
C45 C 1.2984(5) 0.5291(3) 1.0702(2) 0.0363(11) Uani 1 1 d . . .
H45 H 1.3174 0.4827 1.0928 0.044 Uiso 1 1 calc R . .
C46 C 1.4057(5) 0.5848(3) 1.0420(2) 0.0323(10) Uani 1 1 d . . .
H46 H 1.4986 0.5767 1.0454 0.039 Uiso 1 1 calc R . .
C47 C 1.3780(4) 0.6523(3) 1.0088(2) 0.0250(9) Uani 1 1 d . . .
H47 H 1.4520 0.6891 0.9887 0.030 Uiso 1 1 calc R . .
C48 C 0.9274(4) 0.8000(3) 1.00835(19) 0.0195(8) Uani 1 1 d . . .
C49 C 0.8444(4) 0.7535(3) 1.0537(2) 0.0251(9) Uani 1 1 d . . .
H49 H 0.8028 0.6888 1.0389 0.030 Uiso 1 1 calc R . .
C50 C 0.8225(4) 0.8012(3) 1.1202(2) 0.0269(10) Uani 1 1 d . . .
H50 H 0.7671 0.7686 1.1509 0.032 Uiso 1 1 calc R . .
C51 C 0.8797(4) 0.8952(3) 1.1424(2) 0.0300(10) Uani 1 1 d . . .
H51 H 0.8641 0.9273 1.1883 0.036 Uiso 1 1 calc R . .
C52 C 0.9599(4) 0.9423(3) 1.0975(2) 0.0309(10) Uani 1 1 d . . .
H52 H 0.9973 1.0076 1.1119 0.037 Uiso 1 1 calc R . .
C53 C 0.9863(4) 0.8946(3) 1.0312(2) 0.0257(9) Uani 1 1 d . . .
H53 H 1.0450 0.9270 1.0015 0.031 Uiso 1 1 calc R . .
C54 C 0.6960(4) 0.7894(2) 0.80381(19) 0.0178(8) Uani 1 1 d . . .
C55 C 0.7262(4) 0.8847(3) 0.8329(2) 0.0260(9) Uani 1 1 d . . .
H55 H 0.7454 0.9074 0.8825 0.031 Uiso 1 1 calc R . .
C56 C 0.7279(4) 0.9458(3) 0.7887(2) 0.0274(10) Uani 1 1 d . . .
H56 H 0.7490 1.0109 0.8084 0.033 Uiso 1 1 calc R . .
C57 C 0.6992(4) 0.9138(3) 0.7156(2) 0.0218(9) Uani 1 1 d . . .
C58 C 0.7072(4) 0.9823(3) 0.6682(2) 0.0280(10) Uani 1 1 d . . .
H58A H 0.8024 0.9975 0.6522 0.042 Uiso 1 1 calc R . .
H58B H 0.6841 1.0393 0.6947 0.042 Uiso 1 1 calc R . .
H58C H 0.6402 0.9547 0.6271 0.042 Uiso 1 1 calc R . .
C59 C 0.6650(4) 0.8181(3) 0.6884(2) 0.0216(9) Uani 1 1 d . . .
H59 H 0.6430 0.7950 0.6389 0.026 Uiso 1 1 calc R . .
C60 C 0.6623(4) 0.7559(3) 0.7320(2) 0.0200(8) Uani 1 1 d . . .
H60 H 0.6376 0.6908 0.7127 0.024 Uiso 1 1 calc R . .
C61 C 0.9124(4) 0.6154(3) 0.74964(19) 0.0188(8) Uani 1 1 d . . .
C62 C 0.9218(4) 0.6692(3) 0.6991(2) 0.0247(9) Uani 1 1 d . . .
H62 H 0.9551 0.7349 0.7131 0.030 Uiso 1 1 calc R . .
C63 C 0.8828(4) 0.6277(3) 0.6283(2) 0.0280(10) Uani 1 1 d . . .
H63 H 0.8870 0.6651 0.5943 0.034 Uiso 1 1 calc R . .
C64 C 0.8382(4) 0.5327(3) 0.6076(2) 0.0303(10) Uani 1 1 d . . .
H64 H 0.8127 0.5044 0.5591 0.036 Uiso 1 1 calc R . .
C65 C 0.8301(4) 0.4781(3) 0.6570(2) 0.0291(10) Uani 1 1 d . . .
H65 H 0.8000 0.4123 0.6424 0.035 Uiso 1 1 calc R . .
C66 C 0.8657(4) 0.5190(3) 0.7279(2) 0.0250(9) Uani 1 1 d . . .
H66 H 0.8582 0.4813 0.7618 0.030 Uiso 1 1 calc R . .
C67 C 0.498(2) 0.950(2) -0.0053(11) 0.079(3) Uani 0.25 1 d PDU A -1
H67A H 0.4809 0.8928 -0.0435 0.094 Uiso 0.25 1 calc PR A -1
H67B H 0.5480 1.0036 -0.0242 0.094 Uiso 0.25 1 calc PR A -1
Cl1 Cl 0.5853(11) 0.9387(8) 0.0618(6) 0.108(3) Uani 0.25 1 d PDU A -1
Cl2 Cl 0.3518(9) 0.9674(6) 0.0286(5) 0.120(3) Uani 0.25 1 d PDU A -1
C68 C 0.557(4) 0.930(2) 0.0364(13) 0.079(3) Uani 0.25 1 d PDU B -2
H68A H 0.5036 0.8671 0.0385 0.094 Uiso 0.25 1 calc PR B -2
H68B H 0.6374 0.9261 0.0065 0.094 Uiso 0.25 1 calc PR B -2
Cl3 Cl 0.6063(11) 0.9963(7) 0.1152(5) 0.128(3) Uani 0.25 1 d PDU B -2
Cl4 Cl 0.4480(10) 0.9969(8) 0.0072(6) 0.142(4) Uani 0.25 1 d PDU B -2
N1 N 0.5904(3) 0.6610(2) 0.29438(16) 0.0188(7) Uani 1 1 d . . .
N2 N 1.0779(3) 0.6719(2) 0.85691(16) 0.0185(7) Uani 1 1 d . . .
O1 O 0.7921(3) 0.88710(17) 0.49534(13) 0.0213(6) Uani 1 1 d . . .
O2 O 0.7490(2) 0.72359(18) 0.50906(13) 0.0227(6) Uani 1 1 d . . .
O3 O 0.6492(3) 0.75098(19) 0.92690(14) 0.0262(6) Uani 1 1 d . . .
O6 O 0.6221(3) 0.62124(18) 0.82126(14) 0.0261(6) Uani 1 1 d . . .
S1 S 0.80781(9) 0.79362(6) 0.47021(5) 0.0171(2) Uani 1 1 d . . .
S2 S 0.69756(9) 0.71178(6) 0.86016(5) 0.0190(2) Uani 1 1 d . . .

loop_
_atom_site_aniso_label
_atom_site_aniso_U_11
_atom_site_aniso_U_22
_atom_site_aniso_U_33
_atom_site_aniso_U_23
_atom_site_aniso_U_13
_atom_site_aniso_U_12
C1 0.026(2) 0.025(2) 0.034(3) 0.0042(19) 0.0068(19) 0.0056(18)
C2 0.025(2) 0.018(2) 0.025(2) 0.0066(17) -0.0013(17) 0.0063(17)
C3 0.0164(19) 0.021(2) 0.021(2) 0.0020(16) -0.0052(16) 0.0001(16)
C4 0.0110(18) 0.024(2) 0.021(2) 0.0086(17) 0.0007(15) 0.0064(16)
C5 0.0095(17) 0.0190(19) 0.018(2) 0.0045(15) 0.0005(14) 0.0066(15)
C6 0.0060(16) 0.021(2) 0.022(2) 0.0048(16) 0.0003(15) 0.0058(15)
C7 0.0132(18) 0.020(2) 0.018(2) 0.0029(16) -0.0015(15) 0.0036(15)
C8 0.0154(19) 0.022(2) 0.016(2) 0.0048(16) -0.0021(15) 0.0026(16)
C9 0.0141(18) 0.0133(18) 0.019(2) 0.0007(15) -0.0032(15) 0.0013(15)
C10 0.023(2) 0.026(2) 0.018(2) 0.0037(17) 0.0001(16) 0.0086(17)
C11 0.024(2) 0.030(2) 0.020(2) 0.0037(18) -0.0050(17) 0.0089(18)
C12 0.0149(19) 0.025(2) 0.029(2) 0.0024(18) -0.0025(17) 0.0037(17)
C13 0.020(2) 0.029(2) 0.022(2) 0.0092(18) 0.0032(17) 0.0034(17)
C14 0.020(2) 0.027(2) 0.021(2) 0.0092(17) -0.0030(17) 0.0071(17)
C15 0.0144(18) 0.020(2) 0.017(2) 0.0042(16) -0.0031(15) 0.0029(16)
C16 0.0145(19) 0.021(2) 0.025(2) 0.0058(17) -0.0025(16) 0.0025(16)
C17 0.022(2) 0.026(2) 0.029(2) 0.0115(18) 0.0018(17) 0.0117(18)
C18 0.028(2) 0.022(2) 0.028(2) 0.0099(18) 0.0021(18) 0.0041(18)
C19 0.018(2) 0.026(2) 0.023(2) 0.0060(17) -0.0012(16) -0.0013(17)
C20 0.0163(19) 0.024(2) 0.017(2) 0.0036(16) -0.0013(16) 0.0054(16)
C21 0.0122(18) 0.023(2) 0.0105(19) 0.0012(15) -0.0018(14) 0.0054(15)
C22 0.0195(19) 0.022(2) 0.016(2) 0.0039(16) -0.0023(16) 0.0053(16)
C23 0.020(2) 0.026(2) 0.016(2) 0.0014(16) -0.0027(16) 0.0109(17)
C24 0.0148(19) 0.031(2) 0.016(2) 0.0032(17) -0.0035(15) 0.0070(17)
C25 0.017(2) 0.047(3) 0.034(3) 0.009(2) -0.0038(18) 0.013(2)
C26 0.017(2) 0.028(2) 0.019(2) 0.0026(17) -0.0023(16) -0.0001(17)
C27 0.0166(19) 0.023(2) 0.014(2) 0.0040(16) -0.0019(15) 0.0045(16)
C28 0.0168(19) 0.0164(19) 0.019(2) 0.0013(16) -0.0050(16) 0.0011(15)
C29 0.0148(19) 0.026(2) 0.028(2) 0.0033(18) -0.0028(16) 0.0042(17)
C30 0.033(2) 0.025(2) 0.031(3) 0.0021(19) -0.0067(19) 0.0137(19)
C31 0.037(3) 0.016(2) 0.031(2) 0.0031(18) -0.013(2) 0.0040(19)
C32 0.027(2) 0.023(2) 0.026(2) 0.0063(18) -0.0039(18) -0.0024(18)
C33 0.018(2) 0.024(2) 0.030(2) 0.0059(18) 0.0017(17) 0.0069(17)
C34 0.031(3) 0.091(5) 0.062(4) 0.051(3) 0.002(3) -0.001(3)
C35 0.020(2) 0.086(4) 0.028(3) 0.021(3) 0.0014(19) 0.009(3)
C36 0.022(2) 0.043(3) 0.020(2) 0.0010(19) -0.0048(17) 0.0146(19)
C37 0.0182(19) 0.018(2) 0.019(2) 0.0057(16) -0.0034(16) 0.0008(16)
C38 0.0177(19) 0.019(2) 0.019(2) 0.0076(16) -0.0018(16) 0.0047(16)
C39 0.0174(19) 0.019(2) 0.019(2) 0.0078(16) -0.0011(16) 0.0056(16)
C40 0.0160(19) 0.0165(19) 0.021(2) 0.0075(16) -0.0020(16) 0.0018(15)
C41 0.023(2) 0.021(2) 0.021(2) 0.0055(17) -0.0039(17) 0.0042(17)
C42 0.023(2) 0.020(2) 0.018(2) 0.0017(16) -0.0026(16) 0.0075(17)
C43 0.021(2) 0.029(2) 0.033(3) 0.0081(19) -0.0061(18) -0.0002(18)
C44 0.033(3) 0.030(2) 0.040(3) 0.013(2) -0.010(2) -0.006(2)
C45 0.045(3) 0.027(2) 0.039(3) 0.011(2) -0.014(2) 0.010(2)
C46 0.030(2) 0.036(3) 0.032(3) 0.004(2) -0.006(2) 0.014(2)
C47 0.023(2) 0.031(2) 0.022(2) 0.0064(18) -0.0009(17) 0.0079(18)
C48 0.0157(19) 0.027(2) 0.017(2) 0.0049(17) -0.0040(16) 0.0068(16)
C49 0.017(2) 0.030(2) 0.032(2) 0.0117(19) 0.0000(17) 0.0076(17)
C50 0.023(2) 0.046(3) 0.021(2) 0.017(2) 0.0054(18) 0.018(2)
C51 0.029(2) 0.048(3) 0.014(2) 0.0007(19) -0.0039(18) 0.018(2)
C52 0.030(2) 0.030(2) 0.028(2) -0.0049(19) -0.0054(19) 0.0078(19)
C53 0.024(2) 0.025(2) 0.027(2) 0.0036(18) -0.0010(18) 0.0043(18)
C54 0.0121(18) 0.018(2) 0.023(2) 0.0050(16) -0.0014(15) 0.0029(15)
C55 0.029(2) 0.026(2) 0.022(2) 0.0026(18) -0.0041(18) 0.0066(18)
C56 0.031(2) 0.015(2) 0.033(3) 0.0043(18) -0.0057(19) 0.0025(17)
C57 0.0108(18) 0.029(2) 0.029(2) 0.0126(18) 0.0020(16) 0.0058(16)
C58 0.021(2) 0.028(2) 0.040(3) 0.017(2) -0.0017(19) 0.0073(18)
C59 0.020(2) 0.022(2) 0.023(2) 0.0047(17) -0.0017(16) 0.0035(16)
C60 0.0146(19) 0.019(2) 0.025(2) 0.0045(17) -0.0021(16) 0.0004(16)
C61 0.0176(19) 0.025(2) 0.014(2) 0.0043(16) -0.0001(15) 0.0071(16)
C62 0.026(2) 0.026(2) 0.025(2) 0.0061(18) 0.0030(18) 0.0103(18)
C63 0.026(2) 0.044(3) 0.022(2) 0.014(2) 0.0035(18) 0.017(2)
C64 0.025(2) 0.043(3) 0.021(2) 0.001(2) -0.0026(18) 0.011(2)
C65 0.029(2) 0.029(2) 0.023(2) -0.0018(19) -0.0028(18) 0.0008(19)
C66 0.028(2) 0.024(2) 0.022(2) 0.0057(17) 0.0012(17) 0.0035(18)
C67 0.091(5) 0.069(5) 0.100(5) 0.040(5) -0.007(5) 0.048(4)
Cl1 0.103(5) 0.118(5) 0.115(6) 0.053(5) -0.022(5) 0.028(4)
Cl2 0.083(5) 0.089(5) 0.159(6) -0.025(5) 0.035(5) 0.009(4)
C68 0.091(5) 0.069(5) 0.100(5) 0.040(5) -0.007(5) 0.048(4)
Cl3 0.134(6) 0.124(6) 0.126(6) 0.012(5) -0.006(5) 0.048(5)
Cl4 0.088(5) 0.121(6) 0.178(7) 0.000(5) 0.058(6) -0.029(5)
N1 0.0164(16) 0.0184(17) 0.0199(18) 0.0024(14) -0.0043(13) 0.0024(13)
N2 0.0155(16) 0.0214(17) 0.0194(18) 0.0057(14) -0.0001(13) 0.0054(13)
O1 0.0183(14) 0.0198(14) 0.0252(15) 0.0018(11) -0.0013(11) 0.0064(11)
O2 0.0176(14) 0.0275(15) 0.0237(15) 0.0100(12) 0.0022(11) 0.0028(12)
O3 0.0182(14) 0.0398(17) 0.0234(16) 0.0124(13) 0.0047(12) 0.0076(13)
O6 0.0218(14) 0.0210(15) 0.0316(17) 0.0065(12) -0.0067(12) -0.0032(12)
S1 0.0121(5) 0.0208(5) 0.0184(5) 0.0042(4) -0.0012(4) 0.0039(4)
S2 0.0143(5) 0.0204(5) 0.0222(5) 0.0072(4) -0.0015(4) 0.0016(4)

loop_
_atom_type_symbol
_atom_type_description
_atom_type_scat_dispersion_real
_atom_type_scat_dispersion_imag
_atom_type_scat_source
C C 0.0033 0.0016 'International Tables Vol C Tables 4.2.6.8 and 6.1.1.4'
H H 0.0000 0.0000 'International Tables Vol C Tables 4.2.6.8 and 6.1.1.4'
N N 0.0061 0.0033 'International Tables Vol C Tables 4.2.6.8 and 6.1.1.4'
O O 0.0106 0.0060 'International Tables Vol C Tables 4.2.6.8 and 6.1.1.4'
S S 0.1246 0.1234 'International Tables Vol C Tables 4.2.6.8 and 6.1.1.4'
Cl Cl 0.1484 0.1585 'International Tables Vol C Tables 4.2.6.8 and 6.1.1.4'

loop_
_geom_angle_atom_site_label_1
_geom_angle_atom_site_label_2
_geom_angle_atom_site_label_3
_geom_angle
C2 C1 H1A 120.0
C2 C1 H1B 120.0
H1A C1 H1B 120.0
C1 C2 C3 125.7(4)
C1 C2 H2 117.2
C3 C2 H2 117.2
N1 C3 C2 112.9(3)
N1 C3 H3A 109.0
C2 C3 H3A 109.0
N1 C3 H3B 109.0
C2 C3 H3B 109.0
H3A C3 H3B 107.8
C5 C4 N1 108.9(3)
C5 C4 C8 129.4(3)
N1 C4 C8 121.7(3)
C4 C5 C6 106.0(3)
C4 C5 C15 124.3(3)
C6 C5 C15 129.7(3)
C7 C6 C5 108.1(3)
C7 C6 S1 123.4(3)
C5 C6 S1 126.6(3)
N1 C7 C6 106.8(3)
N1 C7 C28 119.7(3)
C6 C7 C28 133.5(3)
C4 C8 C9 116.0(3)
C4 C8 H8A 108.3
C9 C8 H8A 108.3
C4 C8 H8B 108.3
C9 C8 H8B 108.3
H8A C8 H8B 107.4
C14 C9 C10 118.5(3)
C14 C9 C8 123.4(3)
C10 C9 C8 118.1(3)
C11 C10 C9 120.7(4)
C11 C10 H10 119.6
C9 C10 H10 119.6
C12 C11 C10 120.3(3)
C12 C11 H11 119.8
C10 C11 H11 119.8
C11 C12 C13 119.4(4)
C11 C12 H12 120.3
C13 C12 H12 120.3
C12 C13 C14 120.4(4)
C12 C13 H13 119.8
C14 C13 H13 119.8
C9 C14 C13 120.7(3)
C9 C14 H14 119.6
C13 C14 H14 119.6
C16 C15 C20 118.0(3)
C16 C15 C5 120.2(3)
C20 C15 C5 121.6(3)
C17 C16 C15 120.8(3)
C17 C16 H16 119.6
C15 C16 H16 119.6
C18 C17 C16 120.7(4)
C18 C17 H17 119.6
C16 C17 H17 119.6
C17 C18 C19 119.3(4)
C17 C18 H18 120.4
C19 C18 H18 120.4
C18 C19 C20 120.4(4)
C18 C19 H19 119.8
C20 C19 H19 119.8
C19 C20 C15 120.7(4)
C19 C20 H20 119.6
C15 C20 H20 119.6
C27 C21 C22 120.2(3)
C27 C21 S1 120.0(3)
C22 C21 S1 119.6(3)
C23 C22 C21 119.1(3)
C23 C22 H22 120.5
C21 C22 H22 120.5
C22 C23 C24 121.7(3)
C22 C23 H23 119.1
C24 C23 H23 119.1
C23 C24 C26 118.2(3)
C23 C24 C25 120.9(3)
C26 C24 C25 120.9(3)
C24 C25 H25A 109.5
C24 C25 H25B 109.5
H25A C25 H25B 109.5
C24 C25 H25C 109.5
H25A C25 H25C 109.5
H25B C25 H25C 109.5
C27 C26 C24 121.2(4)
C27 C26 H26 119.4
C24 C26 H26 119.4
C21 C27 C26 119.6(3)
C21 C27 H27 120.2
C26 C27 H27 120.2
C29 C28 C33 119.1(3)
C29 C28 C7 120.9(3)
C33 C28 C7 119.9(3)
C28 C29 C30 120.6(4)
C28 C29 H29 119.7
C30 C29 H29 119.7
C31 C30 C29 120.2(4)
C31 C30 H30 119.9
C29 C30 H30 119.9
C30 C31 C32 119.9(4)
C30 C31 H31 120.1
C32 C31 H31 120.1
C33 C32 C31 120.1(4)
C33 C32 H32 120.0
C31 C32 H32 120.0
C32 C33 C28 120.2(4)
C32 C33 H33 119.9
C28 C33 H33 119.9
C35 C34 H34A 120.0
C35 C34 H34B 120.0
H34A C34 H34B 120.0
C34 C35 C36 125.7(5)
C34 C35 H35 117.1
C36 C35 H35 117.1
N2 C36 C35 114.6(4)
N2 C36 H36A 108.6
C35 C36 H36A 108.6
N2 C36 H36B 108.6
C35 C36 H36B 108.6
H36A C36 H36B 107.6
C38 C37 N2 109.0(3)
C38 C37 C41 129.9(4)
N2 C37 C41 121.2(3)
C37 C38 C39 106.0(3)
C37 C38 C48 124.5(3)
C39 C38 C48 129.4(3)
C40 C39 C38 108.2(3)
C40 C39 S2 124.7(3)
C38 C39 S2 127.2(3)
N2 C40 C39 107.4(3)
N2 C40 C61 121.2(3)
C39 C40 C61 131.2(3)
C37 C41 C42 115.6(3)
C37 C41 H41A 108.4
C42 C41 H41A 108.4
C37 C41 H41B 108.4
C42 C41 H41B 108.4
H41A C41 H41B 107.5
C47 C42 C43 118.6(3)
C47 C42 C41 119.8(3)
C43 C42 C41 121.5(3)
C44 C43 C42 120.4(4)
C44 C43 H43 119.8
C42 C43 H43 119.8
C45 C44 C43 120.3(4)
C45 C44 H44 119.8
C43 C44 H44 119.8
C44 C45 C46 119.5(4)
C44 C45 H45 120.2
C46 C45 H45 120.2
C45 C46 C47 120.3(4)
C45 C46 H46 119.8
C47 C46 H46 119.8
C46 C47 C42 120.8(4)
C46 C47 H47 119.6
C42 C47 H47 119.6
C53 C48 C49 118.7(4)
C53 C48 C38 120.7(3)
C49 C48 C38 120.5(3)
C50 C49 C48 120.3(4)
C50 C49 H49 119.9
C48 C49 H49 119.9
C51 C50 C49 121.0(4)
C51 C50 H50 119.5
C49 C50 H50 119.5
C50 C51 C52 119.4(4)
C50 C51 H51 120.3
C52 C51 H51 120.3
C51 C52 C53 120.2(4)
C51 C52 H52 119.9
C53 C52 H52 119.9
C48 C53 C52 120.4(4)
C48 C53 H53 119.8
C52 C53 H53 119.8
C60 C54 C55 120.5(3)
C60 C54 S2 120.4(3)
C55 C54 S2 119.1(3)
C56 C55 C54 119.3(4)
C56 C55 H55 120.4
C54 C55 H55 120.4
C55 C56 C57 121.3(4)
C55 C56 H56 119.4
C57 C56 H56 119.4
C59 C57 C56 118.2(3)
C59 C57 C58 121.6(4)
C56 C57 C58 120.2(4)
C57 C58 H58A 109.5
C57 C58 H58B 109.5
H58A C58 H58B 109.5
C57 C58 H58C 109.5
H58A C58 H58C 109.5
H58B C58 H58C 109.5
C60 C59 C57 121.2(4)
C60 C59 H59 119.4
C57 C59 H59 119.4
C54 C60 C59 119.5(3)
C54 C60 H60 120.2
C59 C60 H60 120.2
C62 C61 C66 118.8(4)
C62 C61 C40 119.0(3)
C66 C61 C40 122.1(3)
C61 C62 C63 120.5(4)
C61 C62 H62 119.7
C63 C62 H62 119.7
C64 C63 C62 120.0(4)
C64 C63 H63 120.0
C62 C63 H63 120.0
C63 C64 C65 120.2(4)
C63 C64 H64 119.9
C65 C64 H64 119.9
C64 C65 C66 120.2(4)
C64 C65 H65 119.9
C66 C65 H65 119.9
C65 C66 C61 120.3(4)
C65 C66 H66 119.9
C61 C66 H66 119.9
Cl1 C67 Cl2 102.2(12)
Cl1 C67 H67A 111.3
Cl2 C67 H67A 111.3
Cl1 C67 H67B 111.3
Cl2 C67 H67B 111.3
H67A C67 H67B 109.2
Cl3 C68 Cl4 98.3(11)
Cl3 C68 H68A 112.1
Cl4 C68 H68A 112.1
Cl3 C68 H68B 112.1
Cl4 C68 H68B 112.1
H68A C68 H68B 109.7
C7 N1 C4 110.2(3)
C7 N1 C3 125.0(3)
C4 N1 C3 123.7(3)
C40 N2 C37 109.4(3)
C40 N2 C36 125.9(3)
C37 N2 C36 124.6(3)
O1 S1 O2 118.86(16)
O1 S1 C6 107.55(16)
O2 S1 C6 107.27(16)
O1 S1 C21 106.75(16)
O2 S1 C21 106.57(16)
C6 S1 C21 109.66(16)
O3 S2 O6 119.07(16)
O3 S2 C39 107.87(16)
O6 S2 C39 107.93(17)
O3 S2 C54 107.58(17)
O6 S2 C54 106.46(16)
C39 S2 C54 107.42(16)

loop_
_geom_bond_atom_site_label_1
_geom_bond_atom_site_label_2
_geom_bond_distance
C1 C2 1.315(5)
C1 H1A 0.9500
C1 H1B 0.9500
C2 C3 1.493(5)
C2 H2 0.9500
C3 N1 1.466(5)
C3 H3A 0.9900
C3 H3B 0.9900
C4 C5 1.372(5)
C4 N1 1.384(4)
C4 C8 1.499(5)
C5 C6 1.446(5)
C5 C15 1.475(5)
C6 C7 1.396(5)
C6 S1 1.747(4)
C7 N1 1.370(4)
C7 C28 1.481(5)
C8 C9 1.513(5)
C8 H8A 0.9900
C8 H8B 0.9900
C9 C14 1.385(5)
C9 C10 1.397(5)
C10 C11 1.392(5)
C10 H10 0.9500
C11 C12 1.382(5)
C11 H11 0.9500
C12 C13 1.384(5)
C12 H12 0.9500
C13 C14 1.394(5)
C13 H13 0.9500
C14 H14 0.9500
C15 C16 1.394(5)
C15 C20 1.398(5)
C16 C17 1.386(5)
C16 H16 0.9500
C17 C18 1.378(5)
C17 H17 0.9500
C18 C19 1.384(5)
C18 H18 0.9500
C19 C20 1.389(5)
C19 H19 0.9500
C20 H20 0.9500
C21 C27 1.385(5)
C21 C22 1.394(5)
C21 S1 1.776(3)
C22 C23 1.381(5)
C22 H22 0.9500
C23 C24 1.387(5)
C23 H23 0.9500
C24 C26 1.388(5)
C24 C25 1.513(5)
C25 H25A 0.9800
C25 H25B 0.9800
C25 H25C 0.9800
C26 C27 1.385(5)
C26 H26 0.9500
C27 H27 0.9500
C28 C29 1.385(5)
C28 C33 1.405(5)
C29 C30 1.386(5)
C29 H29 0.9500
C30 C31 1.382(6)
C30 H30 0.9500
C31 C32 1.392(6)
C31 H31 0.9500
C32 C33 1.382(5)
C32 H32 0.9500
C33 H33 0.9500
C34 C35 1.307(7)
C34 H34A 0.9500
C34 H34B 0.9500
C35 C36 1.485(6)
C35 H35 0.9500
C36 N2 1.457(5)
C36 H36A 0.9900
C36 H36B 0.9900
C37 C38 1.371(5)
C37 N2 1.391(5)
C37 C41 1.502(5)
C38 C39 1.447(5)
C38 C48 1.486(5)
C39 C40 1.383(5)
C39 S2 1.742(4)
C40 N2 1.374(4)
C40 C61 1.482(5)
C41 C42 1.529(5)
C41 H41A 0.9900
C41 H41B 0.9900
C42 C47 1.391(5)
C42 C43 1.395(5)
C43 C44 1.394(5)
C43 H43 0.9500
C44 C45 1.382(6)
C44 H44 0.9500
C45 C46 1.385(6)
C45 H45 0.9500
C46 C47 1.387(5)
C46 H46 0.9500
C47 H47 0.9500
C48 C53 1.388(5)
C48 C49 1.395(5)
C49 C50 1.380(6)
C49 H49 0.9500
C50 C51 1.375(6)
C50 H50 0.9500
C51 C52 1.381(6)
C51 H51 0.9500
C52 C53 1.392(6)
C52 H52 0.9500
C53 H53 0.9500
C54 C60 1.382(5)
C54 C55 1.392(5)
C54 S2 1.765(4)
C55 C56 1.383(5)
C55 H55 0.9500
C56 C57 1.396(6)
C56 H56 0.9500
C57 C59 1.392(5)
C57 C58 1.511(5)
C58 H58A 0.9800
C58 H58B 0.9800
C58 H58C 0.9800
C59 C60 1.386(5)
C59 H59 0.9500
C60 H60 0.9500
C61 C62 1.389(5)
C61 C66 1.393(5)
C62 C63 1.390(5)
C62 H62 0.9500
C63 C64 1.370(6)
C63 H63 0.9500
C64 C65 1.382(6)
C64 H64 0.9500
C65 C66 1.384(5)
C65 H65 0.9500
C66 H66 0.9500
C67 Cl1 1.602(17)
C67 Cl2 1.640(19)
C67 H67A 0.9900
C67 H67B 0.9900
C68 Cl3 1.635(18)
C68 Cl4 1.786(18)
C68 H68A 0.9900
C68 H68B 0.9900
O1 S1 1.439(3)
O2 S1 1.445(3)
O3 S2 1.437(3)
O6 S2 1.441(3)
